data_1556418
loop_
_publ_author_name
'Weetman, C.'
'Ito, N.'
'Unno, M.'
'Hanusch, F.'
'Inoue, S.'

_publ_section_title
;
 NHI- and NHC-Supported Al(III) Hydrides for Amine-Borane Dehydrocoupling
 Catalysis
;
_journal_name_full Inorganics
_journal_page_first 92
_journal_paper_doi 10.3390/inorganics7080092
_journal_volume 7
_journal_year 2019
_chemical_compound_source 'see text'
_chemical_formula_moiety 'C31 H55 Al B2 N4'
_chemical_formula_sum 'C31 H55 Al B2 N4'
_chemical_formula_weight 532.39
_space_group_IT_number 14
_space_group_name_Hall '-P 2ybc'
_space_group_name_H-M_alt 'P 1 21/c 1'
_symmetry_cell_setting monoclinic
_symmetry_Int_Tables_number 14
_symmetry_space_group_name_Hall '-P 2ybc'
_symmetry_space_group_name_H-M 'P 1 21/c 1'
_atom_sites_solution_hydrogens mixed
_cell_angle_alpha 90
_cell_angle_beta 104.73(2)
_cell_angle_gamma 90
_cell_formula_units_Z 4
_cell_length_a 10.135(9)
_cell_length_b 18.687(14)
_cell_length_c 19.155(15)
_cell_measurement_reflns_used 8820
_cell_measurement_temperature 100
_cell_measurement_theta_max 25.1718
_cell_measurement_theta_min 2.1678
_cell_volume 3509(5)
_computing_cell_refinement 'SAINT (Bruker, 2017)'
_computing_data_collection 'APEX III Control Software (Bruker, 2016)'
_computing_data_reduction 'SAINT (Bruker, 2017)'
_computing_molecular_graphics 'PLATON (Spek, 2011)'
_computing_publication_material 'PLATON (Spek, 2011), enCIFer (Allen, 2014)'
_computing_structure_refinement 'SHELXL2014 (Sheldrick, 2014), SHELXLE (Huebschle, 2011)'
_computing_structure_solution 'SHELXT (Sheldrick, 2015)'
_diffrn_ambient_temperature 100
_diffrn_detector ' CMOS plate '
_diffrn_detector_area_resol_mean 16
_diffrn_measured_fraction_theta_full 1.000
_diffrn_measured_fraction_theta_max 0.990
_diffrn_measurement_device ' \k-geometry diffractometer '
_diffrn_measurement_device_type ' Bruker Photon CMOS '
_diffrn_measurement_method ' phi- and omega-rotation '
_diffrn_radiation_monochromator 'Helios optic'
_diffrn_radiation_probe x-ray
_diffrn_radiation_source 'TXS rotating anode'
_diffrn_radiation_type MoK\a
_diffrn_radiation_wavelength 0.71073
_diffrn_reflns_av_R_equivalents 0.1316
_diffrn_reflns_av_unetI/netI 0.0500
_diffrn_reflns_limit_h_max 12
_diffrn_reflns_limit_h_min -12
_diffrn_reflns_limit_k_max 22
_diffrn_reflns_limit_k_min -22
_diffrn_reflns_limit_l_max 23
_diffrn_reflns_limit_l_min -23
_diffrn_reflns_number 87849
_diffrn_reflns_reduction_process
;
;
_diffrn_reflns_theta_full 25.24
_diffrn_reflns_theta_max 25.62
_diffrn_reflns_theta_min 2.18
_exptl_absorpt_coefficient_mu 0.081
_exptl_absorpt_correction_T_max 0.735
_exptl_absorpt_correction_T_min 0.662
_exptl_absorpt_correction_type multi-scan
_exptl_absorpt_process_details 'SADABS 2016/2, Bruker, 2016'
_exptl_crystal_colour colourless
_exptl_crystal_density_diffrn 1.008
_exptl_crystal_density_method 'Not Measured'
_exptl_crystal_description plate
_exptl_crystal_F_000 1168
_exptl_crystal_size_max 0.313
_exptl_crystal_size_mid 0.252
_exptl_crystal_size_min 0.178
_refine_diff_density_max 0.265
_refine_diff_density_min -0.321
_refine_diff_density_rms 0.049
_refine_ls_abs_structure_Flack .
_refine_ls_extinction_method none
_refine_ls_goodness_of_fit_ref 1.059
_refine_ls_hydrogen_treatment mixed
_refine_ls_matrix_type full
_refine_ls_number_parameters 443
_refine_ls_number_reflns 6558
_refine_ls_number_restraints 48
_refine_ls_restrained_S_all 1.056
_refine_ls_R_factor_all 0.0877
_refine_ls_R_factor_gt 0.0574
_refine_ls_shift/su_max 0.002
_refine_ls_shift/su_mean 0.000
_refine_ls_structure_factor_coef Fsqd
_refine_ls_weighting_details 'W=1/[\S^2^(FO^2^)+(0.0494P)^2^+1.8193P] WHERE P=(FO^2^+2FC^2^)/3'
_refine_ls_weighting_scheme calc
_refine_ls_wR_factor_gt 0.1194
_refine_ls_wR_factor_ref 0.1319
_reflns_number_gt 4722
_reflns_number_total 6558
_reflns_threshold_expression I>2\s(I)
_cod_data_source_file Inorganics-2019-7-92.cif
_cod_data_source_block itono1_fine
_cod_original_sg_symbol_H-M 'P 21/c'
_cod_database_code 1556418

loop_
_space_group_symop_id
_space_group_symop_operation_xyz
1 x,y,z
2 -x,1/2+y,1/2-z
3 -x,-y,-z
4 x,1/2-y,1/2+z

loop_
_atom_site_aniso_label
_atom_site_aniso_U_11
_atom_site_aniso_U_22
_atom_site_aniso_U_33
_atom_site_aniso_U_23
_atom_site_aniso_U_13
_atom_site_aniso_U_12
Al1 0.0420(4) 0.0223(3) 0.0282(3) 0.0003(3) 0.0120(3) -0.0052(3)
N1 0.0220(9) 0.0249(9) 0.0202(8) -0.0018(7) 0.0089(7) -0.0049(7)
N2 0.0268(9) 0.0225(9) 0.0166(8) -0.0015(6) 0.0036(7) -0.0032(7)
N3 0.0412(17) 0.019(2) 0.0372(17) -0.0151(15) 0.0293(12) -0.0104(16)
N3B 0.026(6) 0.034(7) 0.057(8) -0.008(6) 0.022(6) 0.002(5)
N4 0.0288(16) 0.0276(16) 0.0164(18) 0.0039(14) -0.0012(13) -0.0033(12)
N4B 0.064(11) 0.035(9) 0.045(11) -0.004(8) 0.023(9) 0.000(7)
C1 0.0234(10) 0.0241(10) 0.0152(9) 0.0021(8) 0.0089(8) -0.0010(8)
C2 0.0271(11) 0.0316(12) 0.0227(10) -0.0046(9) 0.0066(9) -0.0086(9)
C3 0.0392(13) 0.0227(11) 0.0226(10) -0.0043(8) 0.0078(9) -0.0094(9)
C4 0.0163(10) 0.0298(11) 0.0299(11) -0.0023(9) 0.0091(8) -0.0039(8)
C5 0.0209(10) 0.0380(12) 0.0329(11) -0.0077(9) 0.0144(9) -0.0089(9)
C6 0.0306(12) 0.0428(14) 0.0477(14) -0.0097(11) 0.0236(11) -0.0043(10)
C7 0.0318(13) 0.0385(14) 0.0682(18) 0.0015(12) 0.0236(13) 0.0076(11)
C8 0.0330(13) 0.0448(14) 0.0475(14) 0.0112(11) 0.0154(11) 0.0070(11)
C9 0.0237(11) 0.0364(12) 0.0314(11) 0.0028(9) 0.0099(9) 0.0000(9)
C10 0.0281(12) 0.0507(14) 0.0281(11) -0.0071(10) 0.0156(9) -0.0083(10)
C11 0.0555(17) 0.0713(19) 0.0360(13) -0.0161(13) 0.0232(12) -0.0149(14)
C12 0.0466(15) 0.0555(16) 0.0361(13) 0.0040(11) 0.0167(12) -0.0125(12)
C13 0.0347(13) 0.0468(14) 0.0259(11) 0.0058(10) 0.0098(10) 0.0067(10)
C14 0.0501(15) 0.0576(16) 0.0345(13) 0.0158(12) 0.0187(11) 0.0117(13)
C15 0.0583(17) 0.0694(19) 0.0338(13) -0.0065(13) 0.0069(12) -0.0006(14)
C16 0.0346(12) 0.0167(10) 0.0223(10) -0.0016(8) -0.0007(9) -0.0010(8)
C17 0.0348(12) 0.0203(10) 0.0266(11) -0.0050(8) 0.0016(9) 0.0027(9)
C18 0.0357(13) 0.0266(12) 0.0430(14) -0.0038(10) 0.0008(11) 0.0037(10)
C19 0.0430(15) 0.0295(12) 0.0411(14) 0.0017(10) -0.0116(12) 0.0035(10)
C20 0.0567(16) 0.0293(12) 0.0250(11) 0.0024(9) -0.0090(11) -0.0037(11)
C21 0.0457(14) 0.0211(11) 0.0222(10) -0.0015(8) 0.0022(10) -0.0044(9)
C22 0.0361(13) 0.0365(13) 0.0272(11) -0.0057(9) 0.0066(10) 0.0106(10)
C23 0.0454(15) 0.0510(15) 0.0361(13) -0.0038(11) 0.0158(11) 0.0113(12)
C24 0.0545(17) 0.0516(16) 0.0424(14) -0.0215(12) 0.0073(13) 0.0033(13)
C25 0.0591(16) 0.0336(13) 0.0213(11) 0.0053(9) 0.0097(10) -0.0054(11)
C26 0.093(2) 0.0416(15) 0.0284(13) -0.0033(11) 0.0218(13) -0.0125(14)
C27 0.078(2) 0.0475(16) 0.0373(14) -0.0019(12) 0.0157(14) -0.0222(14)
C28 0.046(3) 0.044(2) 0.128(6) -0.037(3) 0.057(3) -0.014(2)
C29 0.100(5) 0.042(2) 0.0223(17) -0.0082(15) 0.028(2) -0.033(3)
C29B 0.028(6) 0.035(7) 0.057(8) -0.008(6) 0.021(6) 0.002(5)
C30 0.054(3) 0.0339(18) 0.048(3) 0.0175(17) -0.020(2) -0.0064(17)
C30B 0.071(12) 0.045(11) 0.051(12) 0.009(9) 0.018(10) 0.006(8)
C31 0.055(3) 0.062(4) 0.0264(19) -0.012(2) 0.019(2) -0.018(2)
C31B 0.071(12) 0.030(10) 0.038(10) -0.012(8) 0.020(10) -0.008(9)
B1 0.0258(12) 0.0243(12) 0.0201(11) -0.0011(9) 0.0082(10) -0.0020(10)
B2 0.059(2) 0.0318(15) 0.0377(16) 0.0007(12) -0.0018(15) -0.0083(14)
C28B 0.025(6) 0.034(7) 0.057(8) -0.008(6) 0.022(6) 0.002(5)

loop_
_atom_site_label
_atom_site_type_symbol
_atom_site_thermal_displace_type
_atom_site_fract_x
_atom_site_fract_y
_atom_site_fract_z
_atom_site_occupancy
_atom_site_U_iso_or_equiv
_atom_site_calc_flag
_atom_site_refinement_flags
_atom_site_disorder_assembly
_atom_site_disorder_group
Al1 Al Uani 0.23556(7) 0.35772(3) 0.19246(3) 1.000 0.0303(2) d . . .
N1 N Uani 0.58215(16) 0.56418(8) 0.29696(8) 1.000 0.0217(5) d . . .
N2 N Uani 0.40559(16) 0.63119(8) 0.26188(8) 1.000 0.0223(5) d . . .
N3 N Uani 0.2709(6) 0.4533(2) 0.2437(3) 0.841(15) 0.0290(10) d UP A 1
N3B N Uani 0.275(3) 0.4366(16) 0.239(2) 0.159(15) 0.037(4) d UP A 2
N4 N Uani 0.1978(5) 0.3664(3) 0.0879(3) 0.85(2) 0.0255(10) d DP A 1
N4B N Uani 0.189(3) 0.370(2) 0.104(2) 0.15(2) 0.046(6) d DUP A 2
C1 C Uani 0.44904(19) 0.56272(10) 0.25914(9) 1.000 0.0202(6) d . . .
C2 C Uani 0.6201(2) 0.63223(11) 0.32196(10) 1.000 0.0271(6) d . . .
C3 C Uani 0.5102(2) 0.67415(11) 0.29998(10) 1.000 0.0282(7) d . . .
C4 C Uani 0.67780(19) 0.50513(11) 0.30658(11) 1.000 0.0248(6) d . . .
C5 C Uani 0.7261(2) 0.48393(11) 0.24694(11) 1.000 0.0292(6) d . . .
C6 C Uani 0.8177(2) 0.42761(13) 0.25805(13) 1.000 0.0379(8) d . . .
C7 C Uani 0.8636(2) 0.39582(13) 0.32477(14) 1.000 0.0442(9) d . . .
C8 C Uani 0.8174(2) 0.41919(13) 0.38257(14) 1.000 0.0408(8) d . . .
C9 C Uani 0.7227(2) 0.47448(12) 0.37477(11) 1.000 0.0300(7) d . . .
C10 C Uani 0.6846(2) 0.52246(13) 0.17513(11) 1.000 0.0341(7) d . . .
C11 C Uani 0.6856(3) 0.47497(15) 0.11074(13) 1.000 0.0522(10) d . . .
C12 C Uani 0.7741(3) 0.58823(14) 0.17536(13) 1.000 0.0450(8) d . . .
C13 C Uani 0.6763(2) 0.50033(13) 0.44016(11) 1.000 0.0354(7) d . . .
C14 C Uani 0.6297(3) 0.43827(14) 0.48053(13) 1.000 0.0460(8) d . . .
C15 C Uani 0.7897(3) 0.54323(16) 0.49088(14) 1.000 0.0547(10) d . . .
C16 C Uani 0.2754(2) 0.65998(10) 0.22172(10) 1.000 0.0260(6) d . . .
C17 C Uani 0.1749(2) 0.67514(10) 0.25778(11) 1.000 0.0284(6) d . . .
C18 C Uani 0.0525(2) 0.70275(11) 0.21679(12) 1.000 0.0368(8) d . . .
C19 C Uani 0.0308(3) 0.71366(12) 0.14350(13) 1.000 0.0419(8) d . . .
C20 C Uani 0.1336(3) 0.70028(12) 0.10987(12) 1.000 0.0405(8) d . . .
C21 C Uani 0.2593(2) 0.67438(11) 0.14810(11) 1.000 0.0308(7) d . . .
C22 C Uani 0.1973(2) 0.66512(12) 0.33870(11) 1.000 0.0335(7) d . . .
C23 C Uani 0.0710(2) 0.63662(14) 0.35978(13) 1.000 0.0432(8) d . . .
C24 C Uani 0.2420(3) 0.73635(14) 0.37776(14) 1.000 0.0504(9) d . . .
C25 C Uani 0.3765(3) 0.66751(12) 0.11262(11) 1.000 0.0381(8) d . . .
C26 C Uani 0.3358(3) 0.62960(14) 0.03954(12) 1.000 0.0532(9) d . . .
C27 C Uani 0.4345(3) 0.74209(14) 0.10450(14) 1.000 0.0541(10) d . . .
C28 C Uani 0.1474(5) 0.4883(3) 0.2449(5) 0.841(15) 0.066(2) d UP A 1
C29 C Uani 0.3432(9) 0.4297(3) 0.32061(18) 0.841(15) 0.0525(19) d UP A 1
C29B C Uani 0.278(2) 0.4480(13) 0.3074(14) 0.159(15) 0.038(4) d UP A 2
C30 C Uani 0.0970(7) 0.4198(2) 0.0511(4) 0.85(2) 0.0513(15) d DP A 1
C30B C Uani 0.061(3) 0.410(2) 0.075(2) 0.15(2) 0.055(7) d DUP A 2
C31 C Uani 0.3242(7) 0.3752(4) 0.0632(3) 0.85(2) 0.0462(18) d DP A 1
C31B C Uani 0.280(4) 0.3929(18) 0.059(2) 0.15(2) 0.045(6) d DUP A 2
B1 B Uani 0.3729(2) 0.49574(12) 0.21101(12) 1.000 0.0230(7) d . . .
B2 B Uani 0.1412(4) 0.28673(15) 0.07077(16) 1.000 0.0454(10) d . . .
C28B C Uani 0.120(2) 0.4999(13) 0.2077(13) 0.159(15) 0.037(4) d UP A 2
Hb11 H Uiso 0.453(2) 0.4584(10) 0.2060(10) 1.000 0.022(5) d . . .
H2 H Uiso 0.70774 0.64666 0.34958 1.000 0.0330 c RU . .
Hb12 H Uiso 0.321(2) 0.5168(11) 0.1584(11) 1.000 0.029(5) d . . .
H3 H Uiso 0.50517 0.72396 0.30889 1.000 0.0340 c RU . .
Ha1 H Uiso 0.366(2) 0.3215(12) 0.2193(12) 1.000 0.048(7) d . . .
Ha2 H Uiso 0.106(3) 0.3347(14) 0.2173(13) 1.000 0.058(8) d . . .
Hb21 H Uiso 0.198(2) 0.2533(13) 0.1149(13) 1.000 0.045(7) d . . .
H6 H Uiso 0.84987 0.41042 0.21869 1.000 0.0460 c RU . .
Hb22 H Uiso 0.033(3) 0.2870(14) 0.0703(14) 1.000 0.059(8) d . . .
H7 H Uiso 0.92731 0.35761 0.33094 1.000 0.0530 c RU . .
Hb23 H Uiso 0.163(3) 0.2678(15) 0.0195(15) 1.000 0.066(8) d . . .
H8 H Uiso 0.85060 0.39723 0.42841 1.000 0.0490 c RU . .
H10 H Uiso 0.58895 0.53972 0.16894 1.000 0.0410 c RU . .
H11A H Uiso 0.63335 0.43131 0.11308 1.000 0.0780 c RU . .
H11B H Uiso 0.77989 0.46227 0.11170 1.000 0.0780 c RU . .
H11C H Uiso 0.64428 0.50074 0.06596 1.000 0.0780 c RU . .
H12A H Uiso 0.86875 0.57314 0.18076 1.000 0.0670 c RU . .
H12B H Uiso 0.76913 0.61952 0.21568 1.000 0.0670 c RU . .
H12C H Uiso 0.74176 0.61426 0.12979 1.000 0.0670 c RU . .
H13 H Uiso 0.59667 0.53299 0.42250 1.000 0.0430 c RU . .
H14A H Uiso 0.59799 0.45716 0.52114 1.000 0.0690 c RU . .
H14B H Uiso 0.70629 0.40553 0.49867 1.000 0.0690 c RU . .
H14C H Uiso 0.55508 0.41248 0.44756 1.000 0.0690 c RU . .
H15A H Uiso 0.86840 0.51206 0.50986 1.000 0.0820 c RU . .
H15B H Uiso 0.75634 0.56208 0.53098 1.000 0.0820 c RU . .
H15C H Uiso 0.81695 0.58303 0.46430 1.000 0.0820 c RU . .
H18 H Uiso -0.01764 0.71437 0.23964 1.000 0.0440 c RU . .
H19 H Uiso -0.05533 0.73045 0.11608 1.000 0.0500 c RU . .
H20 H Uiso 0.11788 0.70899 0.05956 1.000 0.0490 c RU . .
H22 H Uiso 0.27280 0.62977 0.35531 1.000 0.0400 c RU . .
H23A H Uiso 0.09413 0.62672 0.41172 1.000 0.0650 c RU . .
H23B H Uiso 0.04006 0.59244 0.33306 1.000 0.0650 c RU . .
H23C H Uiso -0.00186 0.67246 0.34805 1.000 0.0650 c RU . .
H24A H Uiso 0.26312 0.72879 0.43006 1.000 0.0760 c RU . .
H24B H Uiso 0.16817 0.77141 0.36353 1.000 0.0760 c RU . .
H24C H Uiso 0.32337 0.75423 0.36459 1.000 0.0760 c RU . .
H25 H Uiso 0.45007 0.63871 0.14532 1.000 0.0460 c RU . .
H26A H Uiso 0.29982 0.58198 0.04566 1.000 0.0800 c RU . .
H26B H Uiso 0.41593 0.62487 0.02006 1.000 0.0800 c RU . .
H26C H Uiso 0.26558 0.65764 0.00606 1.000 0.0800 c RU . .
H27A H Uiso 0.46369 0.76488 0.15202 1.000 0.0810 c RU . .
H27B H Uiso 0.36393 0.77144 0.07277 1.000 0.0810 c RU . .
H27C H Uiso 0.51278 0.73755 0.08353 1.000 0.0810 c RU . .
H28A H Uiso 0.16790 0.53205 0.27387 0.841(15) 0.0990 c RUP A 1
H28B H Uiso 0.09149 0.45642 0.26625 0.841(15) 0.0990 c RUP A 1
H28C H Uiso 0.09749 0.50059 0.19555 0.841(15) 0.0990 c RUP A 1
H29A H Uiso 0.28671 0.39450 0.33749 0.841(15) 0.0790 c RUP A 1
H29B H Uiso 0.35766 0.47141 0.35271 0.841(15) 0.0790 c RUP A 1
H29C H Uiso 0.43150 0.40824 0.32076 0.841(15) 0.0790 c RUP A 1
H29D H Uiso 0.25089 0.49744 0.31346 0.159(15) 0.0570 c RUP A 2
H29E H Uiso 0.37126 0.44008 0.33714 0.159(15) 0.0570 c RUP A 2
H29F H Uiso 0.21561 0.41500 0.32240 0.159(15) 0.0570 c RUP A 2
H30A H Uiso 0.07243 0.41055 -0.00097 0.85(2) 0.0770 c RUP A 1
H30B H Uiso 0.13634 0.46786 0.06039 0.85(2) 0.0770 c RUP A 1
H30C H Uiso 0.01526 0.41659 0.06938 0.85(2) 0.0770 c RUP A 1
H30D H Uiso 0.07487 0.46071 0.08895 0.15(2) 0.0830 c RUP A 2
H30E H Uiso -0.01248 0.39034 0.09357 0.15(2) 0.0830 c RUP A 2
H30F H Uiso 0.03568 0.40688 0.02187 0.15(2) 0.0830 c RUP A 2
H31A H Uiso 0.30331 0.36862 0.01081 0.85(2) 0.0690 c RUP A 1
H31B H Uiso 0.39167 0.33958 0.08698 0.85(2) 0.0690 c RUP A 1
H31C H Uiso 0.36118 0.42338 0.07559 0.85(2) 0.0690 c RUP A 1
H31D H Uiso 0.23668 0.38216 0.00830 0.15(2) 0.0680 c RUP A 2
H31E H Uiso 0.36724 0.36740 0.07393 0.15(2) 0.0680 c RUP A 2
H31F H Uiso 0.29616 0.44449 0.06484 0.15(2) 0.0680 c RUP A 2
H28D H Uiso 0.13901 0.54510 0.23438 0.159(15) 0.0550 c RUP A 2
H28E H Uiso 0.03911 0.47749 0.21692 0.159(15) 0.0550 c RUP A 2
H28F H Uiso 0.10478 0.50941 0.15588 0.159(15) 0.0550 c RUP A 2

loop_
_atom_type_symbol
_atom_type_description
_atom_type_scat_dispersion_real
_atom_type_scat_dispersion_imag
_atom_type_scat_source
C C 0.0033 0.0016 ' International Tables Vol C Tables 4.2.6.8 and 6.1.1.4'
H H 0.0000 0.0000 ' International Tables Vol C Tables 4.2.6.8 and 6.1.1.4'
Al Al 0.0645 0.0514 ' International Tables Vol C Tables 4.2.6.8 and 6.1.1.4'
B B 0.0013 0.0007 ' International Tables Vol C Tables 4.2.6.8 and 6.1.1.4'
N N 0.0061 0.0033 ' International Tables Vol C Tables 4.2.6.8 and 6.1.1.4'

loop_
_geom_angle_atom_site_label_1
_geom_angle_atom_site_label_2
_geom_angle_atom_site_label_3
_geom_angle
_geom_angle_site_symmetry_1
_geom_angle_site_symmetry_2
_geom_angle_site_symmetry_3
_geom_angle_publ_flag
Ha1 Al1 Ha2 121.4(13) . . . no
N3 Al1 Ha2 98.8(10) . . . no
N4 Al1 Ha1 109.0(9) . . . no
N4 Al1 Ha2 112.0(9) . . . no
N3B Al1 Ha1 98.3(14) . . . no
N3B Al1 Ha2 100.4(14) . . . no
N4B Al1 Ha1 115.0(14) . . . no
N3 Al1 Ha1 101.9(9) . . . no
N4B Al1 Ha2 107.8(14) . . . no
C2 N1 C4 122.66(17) . . . yes
C1 N1 C4 126.40(16) . . . yes
C1 N1 C2 110.79(16) . . . yes
C1 N2 C3 110.80(16) . . . yes
C1 N2 C16 126.06(16) . . . yes
C3 N2 C16 122.48(16) . . . yes
Al1 N3 C28 111.5(4) . . . yes
C28 N3 C29 109.0(6) . . . yes
Al1 N3 C29 101.2(3) . . . yes
Al1 N3 B1 108.0(3) . . . yes
C28 N3 B1 116.8(4) . . . yes
C29 N3 B1 109.2(5) . . . yes
C29B N3B B1 110(2) . . . yes
Al1 N3B C29B 127(2) . . . yes
Al1 N3B B1 119(2) . . . yes
C31 N4 B2 109.4(5) . . . yes
C30 N4 C31 108.8(5) . . . yes
C30 N4 B2 111.3(4) . . . yes
Al1 N4 C30 118.7(4) . . . yes
Al1 N4 B2 95.7(3) . . . yes
Al1 N4 C31 112.2(4) . . . yes
C31B N4B B2 102(2) . . . yes
C30B N4B C31B 105(3) . . . yes
C30B N4B B2 101(2) . . . yes
Al1 N4B C30B 117(3) . . . yes
Al1 N4B C31B 125(3) . . . yes
Al1 N4B B2 104(2) . . . yes
N1 C1 B1 125.48(17) . . . yes
N1 C1 N2 104.36(16) . . . yes
N2 C1 B1 129.37(17) . . . yes
N1 C2 C3 107.10(18) . . . yes
N2 C3 C2 106.95(18) . . . yes
C5 C4 C9 123.14(19) . . . no
N1 C4 C5 118.03(17) . . . yes
N1 C4 C9 118.75(18) . . . yes
C4 C5 C10 121.95(19) . . . no
C4 C5 C6 116.55(19) . . . no
C6 C5 C10 121.46(19) . . . no
C5 C6 C7 121.7(2) . . . no
C6 C7 C8 120.3(2) . . . no
C7 C8 C9 121.0(2) . . . no
C4 C9 C13 123.02(19) . . . no
C8 C9 C13 119.7(2) . . . no
C4 C9 C8 117.3(2) . . . no
C11 C10 C12 110.2(2) . . . no
C5 C10 C11 113.7(2) . . . no
C5 C10 C12 110.64(18) . . . no
C14 C13 C15 110.74(19) . . . no
C9 C13 C14 111.9(2) . . . no
C9 C13 C15 110.43(19) . . . no
N2 C16 C17 119.47(17) . . . yes
N2 C16 C21 117.47(18) . . . yes
C17 C16 C21 122.99(19) . . . no
C16 C17 C18 117.05(19) . . . no
C18 C17 C22 120.20(19) . . . no
C16 C17 C22 122.72(18) . . . no
C17 C18 C19 121.3(2) . . . no
C18 C19 C20 120.3(2) . . . no
C19 C20 C21 121.2(2) . . . no
C16 C21 C20 117.0(2) . . . no
C16 C21 C25 121.99(19) . . . no
C20 C21 C25 120.8(2) . . . no
C17 C22 C24 109.80(18) . . . no
C17 C22 C23 113.16(18) . . . no
C23 C22 C24 109.6(2) . . . no
C21 C25 C27 109.4(2) . . . no
C26 C25 C27 110.42(19) . . . no
C21 C25 C26 112.9(2) . . . no
N3B B1 C1 124.4(12) . . . yes
N3 B1 C1 115.6(2) . . . yes
N1 C2 H2 126.00 . . . no
C3 C2 H2 126.00 . . . no
N2 C3 H3 127.00 . . . no
C2 C3 H3 127.00 . . . no
C5 C6 H6 119.00 . . . no
C7 C6 H6 119.00 . . . no
C6 C7 H7 120.00 . . . no
C8 C7 H7 120.00 . . . no
C7 C8 H8 120.00 . . . no
C9 C8 H8 119.00 . . . no
C5 C10 H10 107.00 . . . no
C11 C10 H10 107.00 . . . no
C12 C10 H10 107.00 . . . no
C10 C11 H11A 109.00 . . . no
C10 C11 H11B 109.00 . . . no
C10 C11 H11C 109.00 . . . no
H11A C11 H11B 109.00 . . . no
H11A C11 H11C 109.00 . . . no
H11B C11 H11C 109.00 . . . no
C10 C12 H12A 109.00 . . . no
C10 C12 H12B 109.00 . . . no
C10 C12 H12C 109.00 . . . no
H12A C12 H12B 109.00 . . . no
H12A C12 H12C 109.00 . . . no
H12B C12 H12C 109.00 . . . no
C9 C13 H13 108.00 . . . no
C14 C13 H13 108.00 . . . no
C15 C13 H13 108.00 . . . no
C13 C14 H14A 109.00 . . . no
C13 C14 H14B 109.00 . . . no
C13 C14 H14C 109.00 . . . no
H14A C14 H14B 109.00 . . . no
H14A C14 H14C 109.00 . . . no
H14B C14 H14C 109.00 . . . no
C13 C15 H15A 109.00 . . . no
C13 C15 H15B 109.00 . . . no
C13 C15 H15C 109.00 . . . no
H15A C15 H15B 109.00 . . . no
H15A C15 H15C 109.00 . . . no
H15B C15 H15C 109.00 . . . no
C17 C18 H18 119.00 . . . no
C19 C18 H18 119.00 . . . no
C18 C19 H19 120.00 . . . no
C20 C19 H19 120.00 . . . no
C19 C20 H20 119.00 . . . no
C21 C20 H20 119.00 . . . no
C17 C22 H22 108.00 . . . no
C23 C22 H22 108.00 . . . no
C24 C22 H22 108.00 . . . no
C22 C23 H23A 109.00 . . . no
C22 C23 H23B 109.00 . . . no
C22 C23 H23C 109.00 . . . no
H23A C23 H23B 109.00 . . . no
H23A C23 H23C 109.00 . . . no
H23B C23 H23C 109.00 . . . no
C22 C24 H24A 109.00 . . . no
C22 C24 H24B 110.00 . . . no
C22 C24 H24C 109.00 . . . no
H24A C24 H24B 109.00 . . . no
H24A C24 H24C 109.00 . . . no
H24B C24 H24C 109.00 . . . no
C21 C25 H25 108.00 . . . no
C26 C25 H25 108.00 . . . no
C27 C25 H25 108.00 . . . no
C25 C26 H26A 109.00 . . . no
C25 C26 H26B 109.00 . . . no
C25 C26 H26C 109.00 . . . no
H26A C26 H26B 109.00 . . . no
H26A C26 H26C 109.00 . . . no
H26B C26 H26C 109.00 . . . no
C25 C27 H27A 109.00 . . . no
C25 C27 H27B 109.00 . . . no
C25 C27 H27C 109.00 . . . no
H27A C27 H27B 109.00 . . . no
H27A C27 H27C 109.00 . . . no
H27B C27 H27C 109.00 . . . no
N3 C28 H28A 109.00 . . . no
N3 C28 H28B 109.00 . . . no
N3 C28 H28C 110.00 . . . no
H28A C28 H28B 109.00 . . . no
H28A C28 H28C 110.00 . . . no
H28B C28 H28C 109.00 . . . no
N3 C29 H29A 109.00 . . . no
N3 C29 H29B 109.00 . . . no
N3 C29 H29C 109.00 . . . no
H29A C29 H29B 109.00 . . . no
H29A C29 H29C 110.00 . . . no
H29B C29 H29C 109.00 . . . no
H29D C29B H29E 109.00 . . . no
H29D C29B H29F 110.00 . . . no
H29E C29B H29F 109.00 . . . no
N3B C29B H29D 109.00 . . . no
N3B C29B H29E 109.00 . . . no
N3B C29B H29F 110.00 . . . no
H30A C30 H30B 109.00 . . . no
H30A C30 H30C 109.00 . . . no
H30B C30 H30C 109.00 . . . no
N4 C30 H30A 109.00 . . . no
N4 C30 H30B 109.00 . . . no
N4 C30 H30C 110.00 . . . no
N4B C30B H30D 109.00 . . . no
H30D C30B H30E 109.00 . . . no
H30D C30B H30F 109.00 . . . no
H30E C30B H30F 109.00 . . . no
N4B C30B H30E 111.00 . . . no
N4B C30B H30F 109.00 . . . no
H31A C31 H31B 110.00 . . . no
N4 C31 H31A 109.00 . . . no
H31A C31 H31C 109.00 . . . no
H31B C31 H31C 109.00 . . . no
N4 C31 H31B 109.00 . . . no
N4 C31 H31C 109.00 . . . no
H31D C31B H31E 109.00 . . . no
N4B C31B H31D 109.00 . . . no
N4B C31B H31E 110.00 . . . no
N4B C31B H31F 109.00 . . . no
H31D C31B H31F 110.00 . . . no
H31E C31B H31F 109.00 . . . no
C1 B1 Hb12 107.2(11) . . . no
N3B B1 Hb11 97.0(15) . . . no
N3B B1 Hb12 110.6(17) . . . no
Hb11 B1 Hb12 110.2(15) . . . no
N3 B1 Hb12 110.1(11) . . . no
C1 B1 Hb11 106.6(10) . . . no
N3 B1 Hb11 107.1(10) . . . no
N4 B2 Hb21 106.5(13) . . . no
N4 B2 Hb22 107.7(14) . . . no
N4B B2 Hb23 121.1(19) . . . no
Hb21 B2 Hb22 109.8(18) . . . no
Hb21 B2 Hb23 108.5(19) . . . no
Hb22 B2 Hb23 115(2) . . . no
N4 B2 Hb23 109.5(15) . . . no
N4B B2 Hb21 100.9(18) . . . no
N4B B2 Hb22 100.8(18) . . . no
H28D C28B H28E 110.00 . . . no
H28D C28B H28F 109.00 . . . no
H28E C28B H28F 110.00 . . . no

loop_
_geom_bond_atom_site_label_1
_geom_bond_atom_site_label_2
_geom_bond_distance
_geom_bond_site_symmetry_1
_geom_bond_site_symmetry_2
_geom_bond_publ_flag
Al1 N3 2.026(5) . . yes
Al1 N4 1.948(6) . . yes
Al1 N3B 1.72(3) . . yes
Al1 N4B 1.66(4) . . yes
Al1 Ha2 1.57(3) . . no
Al1 Ha1 1.46(2) . . no
N1 C2 1.379(3) . . yes
N1 C1 1.360(3) . . yes
N1 C4 1.449(3) . . yes
N2 C3 1.381(3) . . yes
N2 C1 1.359(3) . . yes
N2 C16 1.451(3) . . yes
N3 C29 1.534(7) . . yes
N3 B1 1.555(6) . . yes
N3 C28 1.418(8) . . yes
N3B C29B 1.32(4) . . yes
N3B B1 1.66(3) . . yes
N4 B2 1.599(6) . . yes
N4 C30 1.473(8) . . yes
N4 C31 1.483(9) . . yes
N4B B2 1.70(4) . . yes
N4B C31B 1.48(5) . . yes
N4B C30B 1.48(5) . . yes
C1 B1 1.628(3) . . yes
C2 C3 1.339(3) . . no
C4 C9 1.393(3) . . no
C4 C5 1.409(3) . . no
C5 C6 1.384(3) . . no
C5 C10 1.514(3) . . no
C6 C7 1.379(4) . . no
C7 C8 1.378(4) . . no
C8 C9 1.392(3) . . no
C9 C13 1.524(3) . . no
C10 C11 1.522(4) . . no
C10 C12 1.527(4) . . no
C13 C15 1.530(4) . . no
C13 C14 1.534(4) . . no
C16 C17 1.397(3) . . no
C16 C21 1.404(3) . . no
C17 C22 1.520(3) . . no
C17 C18 1.388(3) . . no
C18 C19 1.380(3) . . no
C19 C20 1.380(4) . . no
C20 C21 1.385(4) . . no
C21 C25 1.517(4) . . no
C22 C23 1.532(3) . . no
C22 C24 1.538(4) . . no
C25 C26 1.529(3) . . no
C25 C27 1.536(4) . . no
C2 H2 0.9500 . . no
C3 H3 0.9500 . . no
C6 H6 0.9500 . . no
C7 H7 0.9500 . . no
C8 H8 0.9500 . . no
C10 H10 1.0000 . . no
C11 H11A 0.9800 . . no
C11 H11B 0.9800 . . no
C11 H11C 0.9800 . . no
C12 H12A 0.9800 . . no
C12 H12B 0.9800 . . no
C12 H12C 0.9800 . . no
C13 H13 1.0000 . . no
C14 H14A 0.9800 . . no
C14 H14B 0.9800 . . no
C14 H14C 0.9800 . . no
C15 H15A 0.9800 . . no
C15 H15B 0.9800 . . no
C15 H15C 0.9800 . . no
C18 H18 0.9500 . . no
C19 H19 0.9500 . . no
C20 H20 0.9500 . . no
C22 H22 1.0000 . . no
C23 H23A 0.9800 . . no
C23 H23B 0.9800 . . no
C23 H23C 0.9800 . . no
C24 H24A 0.9800 . . no
C24 H24B 0.9800 . . no
C24 H24C 0.9800 . . no
C25 H25 1.0000 . . no
C26 H26A 0.9800 . . no
C26 H26B 0.9800 . . no
C26 H26C 0.9800 . . no
C27 H27A 0.9800 . . no
C27 H27B 0.9800 . . no
C27 H27C 0.9800 . . no
C28 H28A 0.9800 . . no
C28 H28B 0.9800 . . no
C28 H28C 0.9800 . . no
C29 H29A 0.9800 . . no
C29 H29B 0.9800 . . no
C29 H29C 0.9800 . . no
C29B H29F 0.9800 . . no
C29B H29D 0.9800 . . no
C29B H29E 0.9800 . . no
C30 H30A 0.9800 . . no
C30 H30B 0.9800 . . no
C30 H30C 0.9800 . . no
C30B H30F 0.9900 . . no
C30B H30D 0.9800 . . no
C30B H30E 0.9800 . . no
C31 H31A 0.9800 . . no
C31 H31B 0.9800 . . no
C31 H31C 0.9800 . . no
C31B H31D 0.9800 . . no
C31B H31F 0.9800 . . no
C31B H31E 0.9800 . . no
B1 Hb12 1.09(2) . . no
B1 Hb11 1.09(2) . . no
B2 Hb23 1.12(3) . . no
B2 Hb21 1.09(2) . . no
B2 Hb22 1.09(3) . . no
C28B H28D 0.9800 . . no
C28B H28E 0.9800 . . no
C28B H28F 0.9800 . . no

loop_
_geom_hbond_atom_site_label_D
_geom_hbond_atom_site_label_H
_geom_hbond_atom_site_label_A
_geom_hbond_distance_DH
_geom_hbond_distance_HA
_geom_hbond_distance_DA
_geom_hbond_angle_DHA
_geom_hbond_site_symmetry_A
_geom_hbond_publ_flag
C2 H2 Hb21 0.9500 2.2400 2.97(2) 133.00 2_655 yes
C10 H10 N1 1.0000 2.5100 2.892(4) 102.00 . yes
C13 H13 N1 1.0000 2.4400 2.920(4) 109.00 . yes
C22 H22 N2 1.0000 2.5000 2.933(4) 106.00 . yes
C25 H25 N2 1.0000 2.3900 2.880(4) 109.00 . yes

loop_
_geom_torsion_atom_site_label_1
_geom_torsion_atom_site_label_2
_geom_torsion_atom_site_label_3
_geom_torsion_atom_site_label_4
_geom_torsion
_geom_torsion_site_symmetry_1
_geom_torsion_site_symmetry_2
_geom_torsion_site_symmetry_3
_geom_torsion_site_symmetry_4
_geom_torsion_publ_flag
N4 Al1 N3 B1 -46.8(4) . . . . no
N3 Al1 N4 C30 -48.4(5) . . . . no
N4 Al1 N3 C28 82.8(5) . . . . no
N4 Al1 N3 C29 -161.5(4) . . . . no
N3 Al1 N4 B2 -166.6(3) . . . . no
N3 Al1 N4 C31 79.8(5) . . . . no
C4 N1 C1 N2 -176.10(17) . . . . no
C2 N1 C1 B1 170.14(17) . . . . no
C2 N1 C4 C5 -102.7(2) . . . . no
C4 N1 C1 B1 -5.5(3) . . . . no
C2 N1 C1 N2 -0.5(2) . . . . no
C1 N1 C2 C3 0.1(2) . . . . no
C2 N1 C4 C9 74.1(2) . . . . no
C1 N1 C4 C5 72.4(3) . . . . no
C1 N1 C4 C9 -110.7(2) . . . . no
C4 N1 C2 C3 175.98(17) . . . . no
C3 N2 C1 N1 0.6(2) . . . . no
C1 N2 C16 C17 106.9(2) . . . . no
C3 N2 C16 C17 -83.4(2) . . . . no
C3 N2 C16 C21 93.8(2) . . . . no
C1 N2 C16 C21 -76.0(2) . . . . no
C1 N2 C3 C2 -0.6(2) . . . . no
C16 N2 C3 C2 -171.69(17) . . . . no
C3 N2 C1 B1 -169.48(18) . . . . no
C16 N2 C1 N1 171.37(16) . . . . no
C16 N2 C1 B1 1.3(3) . . . . no
Al1 N3 B1 C1 -162.70(19) . . . . no
C28 N3 B1 C1 70.7(6) . . . . no
C29 N3 B1 C1 -53.5(4) . . . . no
N1 C1 B1 N3 107.1(3) . . . . no
N2 C1 B1 N3 -84.7(3) . . . . no
N1 C2 C3 N2 0.2(2) . . . . no
N1 C4 C5 C6 179.73(18) . . . . no
N1 C4 C5 C10 2.1(3) . . . . no
C9 C4 C5 C6 3.0(3) . . . . no
C9 C4 C5 C10 -174.6(2) . . . . no
N1 C4 C9 C8 -178.27(19) . . . . no
N1 C4 C9 C13 -0.2(3) . . . . no
C5 C4 C9 C8 -1.6(3) . . . . no
C5 C4 C9 C13 176.5(2) . . . . no
C4 C5 C6 C7 -2.6(3) . . . . no
C10 C5 C6 C7 175.1(2) . . . . no
C4 C5 C10 C11 -151.6(2) . . . . no
C4 C5 C10 C12 83.7(3) . . . . no
C6 C5 C10 C11 30.8(3) . . . . no
C6 C5 C10 C12 -93.8(3) . . . . no
C5 C6 C7 C8 0.8(4) . . . . no
C6 C7 C8 C9 0.8(4) . . . . no
C7 C8 C9 C4 -0.4(3) . . . . no
C7 C8 C9 C13 -178.5(2) . . . . no
C4 C9 C13 C14 131.1(2) . . . . no
C4 C9 C13 C15 -105.0(2) . . . . no
C8 C9 C13 C14 -50.9(3) . . . . no
C8 C9 C13 C15 73.0(3) . . . . no
N2 C16 C17 C18 179.84(17) . . . . no
N2 C16 C17 C22 2.1(3) . . . . no
C21 C16 C17 C18 2.9(3) . . . . no
C21 C16 C17 C22 -174.83(19) . . . . no
N2 C16 C21 C20 178.54(18) . . . . no
N2 C16 C21 C25 -6.0(3) . . . . no
C17 C16 C21 C20 -4.5(3) . . . . no
C17 C16 C21 C25 171.02(19) . . . . no
C16 C17 C18 C19 0.9(3) . . . . no
C22 C17 C18 C19 178.7(2) . . . . no
C16 C17 C22 C23 -142.1(2) . . . . no
C16 C17 C22 C24 95.2(2) . . . . no
C18 C17 C22 C23 40.3(3) . . . . no
C18 C17 C22 C24 -82.5(2) . . . . no
C17 C18 C19 C20 -3.0(3) . . . . no
C18 C19 C20 C21 1.3(4) . . . . no
C19 C20 C21 C16 2.3(3) . . . . no
C19 C20 C21 C25 -173.3(2) . . . . no
C16 C21 C25 C26 135.8(2) . . . . no
C16 C21 C25 C27 -100.8(2) . . . . no
C20 C21 C25 C26 -48.9(3) . . . . no
C20 C21 C25 C27 74.5(3) . . . . no
